data_1573577
loop_
_publ_author_name
'Rodriguez-Lugo, Rafael Emilio'
'Sander, Joan'
'Dietzmann, Simon'
'Rittner, Thomas'
'Rueckel, Jannes'
'Landaeta, Vanessa R.'
'Park, Jiyong'
'Nuernberger, Patrick'
'Baik, Mu-Hyun'
'Wolf, Robert'

_publ_section_title
;
 Mechanistic Insights into the Visible-Light-Driven O--Arylation of
 Carboxylic Acids Catalyzed by Xanthine-Based Nickel Complexes
;
_journal_name_full 'Chemical Science'
_journal_paper_doi 10.1039/D4SC04257C
_journal_year 2025
_chemical_formula_moiety 'C37 H47 N5 Ni O4, 0.5(C4 H10 O)'
_chemical_formula_sum 'C39 H52 N5 Ni O4.5'
_chemical_formula_weight 721.56
_space_group_crystal_system monoclinic
_space_group_IT_number 15
_space_group_name_Hall '-C 2yc'
_space_group_name_H-M_alt 'C 1 2/c 1'
_atom_sites_solution_hydrogens geom
_audit_creation_date 2023-05-30
_audit_creation_method
;
Olex2 1.3
(compiled 2020.11.12 svn.r5f609507 for OlexSys, GUI svn.r6272)
;
_audit_update_record
;
2024-05-10 deposited with the CCDC.	2025-01-02 downloaded from the CCDC.
;
_cell_angle_alpha 90
_cell_angle_beta 91.0070(10)
_cell_angle_gamma 90
_cell_formula_units_Z 8
_cell_length_a 33.3183(3)
_cell_length_b 9.93460(10)
_cell_length_c 21.7721(2)
_cell_measurement_reflns_used 11745
_cell_measurement_temperature 100.00(10)
_cell_measurement_theta_max 72.2730
_cell_measurement_theta_min 2.6330
_cell_volume 7205.54(12)
_computing_cell_refinement 'CrysAlisPro 1.171.42.80a (Rigaku OD, 2023)'
_computing_data_collection 'CrysAlisPro 1.171.42.80a (Rigaku OD, 2023)'
_computing_data_reduction 'CrysAlisPro 1.171.42.80a (Rigaku OD, 2023)'
_computing_molecular_graphics 'Olex2 1.3 (Dolomanov et al., 2009)'
_computing_publication_material 'Olex2 1.3 (Dolomanov et al., 2009)'
_computing_structure_refinement 'SHELXL 2018/3 (Sheldrick, 2015)'
_computing_structure_solution 'SHELXT 2018/2 (Sheldrick, 2018)'
_diffrn_ambient_temperature 100.15
_diffrn_detector_area_resol_mean 10.0000
_diffrn_detector_type 'HyPix-Arc 150'
_diffrn_measured_fraction_theta_full 0.993
_diffrn_measured_fraction_theta_max 0.951
_diffrn_measurement_details
;
List of Runs (angles in degrees, time in seconds):

  # Type    Start    End  Width  t~exp~   \w     \q     \k     \f   Frames
#--------------------------------------------------------------------------
  1  \w     26.00  76.00   0.50    1.50    --   62.55-125.00 -90.00  100
  2  \w     24.00  85.00   0.50    1.50    --   62.55-125.00  90.00  122
  3  \w   -109.00 -48.00   0.50    1.50    --  -68.39 -15.00-150.00  122
  4  \w   -104.00 -49.00   0.50    1.50    --  -68.39 -15.00 150.00  110
  5  \w   -104.00 -44.00   0.50    1.50    --  -68.39 -15.00 -90.00  120
  6  \w    -74.00 -30.00   0.50    1.50    --  -68.39 125.00-120.00   88
  7  \w     36.00  67.00   0.50    4.50    --   75.18-125.00   0.00   62
  8  \w     39.00  96.00   0.50    4.50    --   75.18-125.00 -60.00  114
  9  \w     50.00 114.00   0.50    4.50    --   75.18  15.00-180.00  128
 10  \w     36.00  83.00   0.50    4.50    --   75.18-125.00 120.00   94
 11  \w     53.00 111.00   0.50    4.50    --   75.18  15.00-120.00  116
 12  \w     39.00  99.00   0.50    4.50    --   75.18-125.00-150.00  120
;
_diffrn_measurement_device 'four-circle diffractometer'
_diffrn_measurement_device_type 'XtaLAB Synergy R, DW system, HyPix-Arc 150'
_diffrn_measurement_method '\w scans'
_diffrn_radiation_type CuK\a
_diffrn_radiation_wavelength 1.54184
_diffrn_reflns_av_R_equivalents 0.0196
_diffrn_reflns_av_unetI/netI 0.0202
_diffrn_reflns_Laue_measured_fraction_full 0.993
_diffrn_reflns_Laue_measured_fraction_max 0.951
_diffrn_reflns_limit_h_max 40
_diffrn_reflns_limit_h_min -39
_diffrn_reflns_limit_k_max 11
_diffrn_reflns_limit_k_min -12
_diffrn_reflns_limit_l_max 27
_diffrn_reflns_limit_l_min -24
_diffrn_reflns_number 19803
_diffrn_reflns_point_group_measured_fraction_full 0.993
_diffrn_reflns_point_group_measured_fraction_max 0.951
_diffrn_reflns_theta_full 67.684
_diffrn_reflns_theta_max 73.028
_diffrn_reflns_theta_min 2.653
_exptl_absorpt_coefficient_mu 1.169
_exptl_absorpt_correction_T_max 1.00000
_exptl_absorpt_correction_T_min 0.94918
_exptl_absorpt_correction_type multi-scan
_exptl_absorpt_process_details
;
CrysAlisPro 1.171.42.80a (Rigaku Oxford Diffraction, 2023)
Empirical absorption correction using spherical harmonics,
implemented in SCALE3 ABSPACK scaling algorithm.
;
_exptl_crystal_colour 'light violet'
_exptl_crystal_colour_modifier light
_exptl_crystal_colour_primary violet
_exptl_crystal_density_diffrn 1.330
_exptl_crystal_description block
_exptl_crystal_F_000 3080
_exptl_crystal_size_max 0.068
_exptl_crystal_size_mid 0.055
_exptl_crystal_size_min 0.048
_refine_diff_density_max 0.591
_refine_diff_density_min -0.685
_refine_diff_density_rms 0.074
_refine_ls_extinction_method none
_refine_ls_goodness_of_fit_ref 1.262
_refine_ls_hydrogen_treatment constr
_refine_ls_matrix_type full
_refine_ls_number_parameters 579
_refine_ls_number_reflns 6864
_refine_ls_number_restraints 77
_refine_ls_restrained_S_all 1.263
_refine_ls_R_factor_all 0.0690
_refine_ls_R_factor_gt 0.0652
_refine_ls_shift/su_max 0.000
_refine_ls_shift/su_mean 0.000
_refine_ls_structure_factor_coef Fsqd
_refine_ls_weighting_details 'w=1/[\s^2^(Fo^2^)+(0.0413P)^2^+35.0741P] where P=(Fo^2^+2Fc^2^)/3'
_refine_ls_weighting_scheme calc
_refine_ls_wR_factor_gt 0.1635
_refine_ls_wR_factor_ref 0.1653
_reflns_Friedel_coverage 0.000
_reflns_number_gt 6360
_reflns_number_total 6864
_reflns_threshold_expression 'I > 2\s(I)'
_cod_data_source_file d4sc04257c2.cif
_cod_data_source_block rr-ur-x135_mc
_cod_original_formula_sum 'C39 H52 N5 Ni O4.50'
_cod_database_code 1573577
_shelx_shelxl_version_number 2018/3
_shelx_space_group_comment
;
The symmetry employed for this shelxl refinement is uniquely defined
by the following loop, which should always be used as a source of
symmetry information in preference to the above space-group names.
They are only intended as comments.
;
_olex2_refinement_description
;
1. Fixed Uiso
 At 1.2 times of:
  All C(H) groups, All C(H,H) groups, All O(H) groups
 At 1.5 times of:
  All C(H,H,H) groups
2. Restrained distances
 O2-C12 \\sim O2A-C12A
 with sigma of 0.02
 O3-C10 \\sim O3-C10A
 with sigma of 0.02
 N4-C12 \\sim N4-C12A
 with sigma of 0.02
 N5-C12 \\sim N5A-C12A
 with sigma of 0.02
 N5-C10 \\sim N5A-C10A
 with sigma of 0.02
 N5-C9 \\sim N5A-C9A
 with sigma of 0.02
 C11-C10 \\sim C11-C10A
 with sigma of 0.02
 O2-N4 \\sim O2A-N4
 with sigma of 0.04
 O2-N5 \\sim O2A-N5A
 with sigma of 0.04
 O3-N5 \\sim O3-N5A
 with sigma of 0.04
 N4-N5 \\sim N4-N5A
 with sigma of 0.04
 N5-C11 \\sim N5A-C11
 with sigma of 0.04
 C12-C10 \\sim C12A-C10A
 with sigma of 0.04
 C12-C9 \\sim C12A-C9A
 with sigma of 0.04
 C10-C9 \\sim C10A-C9A
 with sigma of 0.04
 O3-C10 \\sim O3A-C10
 with sigma of 0.02
 O3-C10A \\sim O3A-C10A
 with sigma of 0.02
 C39-C38 \\sim C40-C1A
 with sigma of 0.02
 N2-C7 \\sim N2-C7A
 with sigma of 0.02
 N3-C11 \\sim N3-C11A
 with sigma of 0.02
 N4-C7 \\sim N4A-C7A
 with sigma of 0.02
 N4-C8 \\sim N4A-C8
 with sigma of 0.02
 N4-C12 \\sim N4A-C12
 with sigma of 0.02
 N4-C12A \\sim N4A-C12A
 with sigma of 0.02
 C7-C11 \\sim C7A-C11A
 with sigma of 0.02
 C11-C10 \\sim C11A-C10
 with sigma of 0.02
 C11-C10A \\sim C11A-C10A
 with sigma of 0.02
 N2-N4 \\sim N2-N4A
 with sigma of 0.04
 N2-C11 \\sim N2-C11A
 with sigma of 0.04
 N3-C7 \\sim N3-C7A
 with sigma of 0.04
 N4-C11 \\sim N4A-C11A
 with sigma of 0.04
 C7-C8 \\sim C7A-C8
 with sigma of 0.04
 C7-C12 \\sim C7A-C12
 with sigma of 0.04
 C7-C10 \\sim C7A-C10
 with sigma of 0.04
 C7-C12A \\sim C7A-C12A
 with sigma of 0.04
 C7-C10A \\sim C7A-C10A
 with sigma of 0.04
 N4-C8 \\sim N4-C8A
 with sigma of 0.02
 C8-N4A \\sim C8A-N4A
 with sigma of 0.02
3. Uiso/Uaniso restraints and constraints
C38 \\sim C40 \\sim C1A \\sim C39: within 2A with sigma of 0.001 and sigma for
terminal atoms of 0.002 within 2A
C7A \\sim C11A \\sim C11 \\sim C7: within 2A with sigma of 0.04 and sigma for
terminal atoms of 0.08 within 2A
C11A \\sim C11 \\sim C7 \\sim C7A: within 2A with sigma of 0.001 and sigma for
terminal atoms of 0.002 within 2A
C8A \\sim C8: within 2A with sigma of 0.0001 and sigma for terminal atoms of
0.0002 within 2A
Uanis(O5) \\sim Ueq: with sigma of 0.01 and sigma for terminal atoms of 0.02
4. Others
 Sof(C12A)=Sof(N5A)=Sof(C10A)=Sof(C9A)=Sof(H9AA)=Sof(H9AB)=Sof(H9AC)=Sof(O2A)=
 1-FVAR(1)
 Sof(O2)=Sof(N5)=Sof(C12)=Sof(C10)=Sof(C9)=Sof(H9A)=Sof(H9B)=Sof(H9C)=FVAR(1)
 Sof(O3A)=1-FVAR(2)
 Sof(O3)=FVAR(2)
 Sof(C11A)=Sof(C7A)=Sof(N4A)=1-FVAR(3)
 Sof(N4)=Sof(C7)=Sof(C11)=FVAR(3)
 Sof(C8A)=Sof(H8AA)=Sof(H8AB)=Sof(H8AC)=1-FVAR(4)
 Sof(C8)=Sof(H8A)=Sof(H8B)=Sof(H8C)=FVAR(4)
 Fixed Sof: C38(0.5) H38A(0.5) H38B(0.5) H38C(0.5) O5(0.5) C39(0.5) H39A(0.5)
 H39B(0.5) C40(0.5) H40A(0.5) H40B(0.5) C1A(0.5) H1AA(0.5) H1AB(0.5) H1AC(0.5)
5.a Secondary CH2 refined with riding coordinates:
 C39(H39A,H39B), C40(H40A,H40B)
5.b Aromatic/amide H refined with riding coordinates:
 O4(H4), C24(H24), C1(H1), C22(H22), C4(H4A), C2(H2), C3(H3), C14(H14),
 C17(H17), C18(H18), C15(H15)
5.c Idealised Me refined as rotating group:
 C26(H26A,H26B,H26C), C30(H30A,H30B,H30C), C29(H29A,H29B,H29C), C28(H28A,H28B,
 H28C), C31(H31A,H31B,H31C), C33(H33A,H33B,H33C), C8(H8A,H8B,H8C), C36(H36A,
 H36B,H36C), C19(H19A,H19B,H19C), C35(H35A,H35B,H35C), C37(H37A,H37B,H37C),
 C9(H9A,H9B,H9C), C9A(H9AA,H9AB,H9AC), C38(H38A,H38B,H38C), C1A(H1AA,H1AB,H1AC),
  C8A(H8AA,H8AB,H8AC)
;
_olex2_submission_special_instructions 'No special instructions were received'
_oxdiff_exptl_absorpt_empirical_details
;
Empirical correction (ABSPACK) includes:
- Absorption correction using spherical harmonics
- Frame scaling
;

loop_
_space_group_symop_operation_xyz
'x, y, z'
'-x, y, -z+1/2'
'x+1/2, y+1/2, z'
'-x+1/2, y+1/2, -z+1/2'
'-x, -y, -z'
'x, -y, z-1/2'
'-x+1/2, -y+1/2, -z'
'x+1/2, -y+1/2, z-1/2'

loop_
_atom_site_label
_atom_site_type_symbol
_atom_site_fract_x
_atom_site_fract_y
_atom_site_fract_z
_atom_site_U_iso_or_equiv
_atom_site_adp_type
_atom_site_occupancy
_atom_site_site_symmetry_order
_atom_site_calc_flag
_atom_site_refinement_flags_posn
_atom_site_refinement_flags_adp
_atom_site_refinement_flags_occupancy
_atom_site_disorder_assembly
_atom_site_disorder_group
Ni1 Ni 0.35013(2) 0.28030(6) 0.53823(3) 0.02551(17) Uani 1 1 d . . . . .
O1 O 0.33162(7) 0.1546(2) 0.48442(10) 0.0267(5) Uani 1 1 d . . . . .
N1 N 0.32731(8) 0.4180(3) 0.58936(12) 0.0224(6) Uani 1 1 d . . . . .
O4 O 0.45254(9) 0.9552(3) 0.78330(13) 0.0438(7) Uani 1 1 d . . . . .
H4 H 0.460662 1.040678 0.768388 0.053 Uiso 1 1 calc R U . . .
N2 N 0.40087(8) 0.3623(3) 0.56812(13) 0.0294(7) Uani 1 1 d D . . . .
O2 O 0.5228(4) 0.1878(13) 0.5007(7) 0.031(2) Uani 0.61(3) 1 d D . P A 2
O3 O 0.5203(3) 0.595(3) 0.599(2) 0.033(6) Uani 0.54(11) 1 d . . P A 2
N3 N 0.42937(8) 0.5394(3) 0.61561(15) 0.0363(8) Uani 1 1 d D . . . .
N4 N 0.4631(4) 0.2436(10) 0.5398(5) 0.018(2) Uani 0.518(11) 1 d D . P A 1
C5 C 0.35309(9) 0.5092(3) 0.61553(14) 0.0216(6) Uani 1 1 d . . . . .
C25 C 0.33136(8) -0.0507(3) 0.42913(14) 0.0200(6) Uani 1 1 d . . . . .
C21 C 0.32857(9) 0.1648(3) 0.37386(15) 0.0207(6) Uani 1 1 d . . . . .
C24 C 0.33336(9) -0.1160(3) 0.37268(14) 0.0214(6) Uani 1 1 d . . . . .
H24 H 0.334893 -0.211439 0.372359 0.026 Uiso 1 1 calc R U . . .
C20 C 0.33097(9) 0.0925(3) 0.43022(14) 0.0201(6) Uani 1 1 d . . . . .
C6 C 0.39463(9) 0.4739(4) 0.60188(16) 0.0268(7) Uani 1 1 d . . . . .
C27 C 0.32813(9) -0.1322(3) 0.48913(15) 0.0232(7) Uani 1 1 d . . . . .
C23 C 0.33322(9) -0.0480(3) 0.31647(15) 0.0227(7) Uani 1 1 d . . . . .
C1 C 0.28763(9) 0.4392(4) 0.59652(15) 0.0246(7) Uani 1 1 d . . . . .
H1 H 0.269244 0.376972 0.578508 0.030 Uiso 1 1 calc R U . . .
C22 C 0.33013(9) 0.0920(3) 0.31888(14) 0.0226(7) Uani 1 1 d . . . . .
H22 H 0.329019 0.140398 0.281257 0.027 Uiso 1 1 calc R U . . .
C4 C 0.33999(10) 0.6204(4) 0.64765(15) 0.0259(7) Uani 1 1 d . . . . .
H4A H 0.358630 0.682511 0.665083 0.031 Uiso 1 1 calc R U . . .
C32 C 0.32415(10) 0.3192(3) 0.37211(15) 0.0248(7) Uani 1 1 d . . . . .
C26 C 0.36505(10) -0.1078(4) 0.53104(15) 0.0270(7) Uani 1 1 d . . . . .
H26A H 0.363359 -0.165027 0.567566 0.041 Uiso 1 1 calc R U . . .
H26B H 0.365835 -0.013064 0.543544 0.041 Uiso 1 1 calc R U . . .
H26C H 0.389478 -0.129777 0.508712 0.041 Uiso 1 1 calc R U . . .
C2 C 0.27263(10) 0.5464(4) 0.62862(15) 0.0273(7) Uani 1 1 d . . . . .
H2 H 0.244502 0.556606 0.633385 0.033 Uiso 1 1 calc R U . . .
C13 C 0.43534(9) 0.6479(4) 0.65897(18) 0.0322(9) Uani 1 1 d . . . . .
C30 C 0.36173(10) 0.3879(4) 0.39859(17) 0.0286(7) Uani 1 1 d . . . . .
H30A H 0.358800 0.485734 0.395057 0.043 Uiso 1 1 calc R U . . .
H30B H 0.385264 0.358672 0.375726 0.043 Uiso 1 1 calc R U . . .
H30C H 0.365202 0.363227 0.441942 0.043 Uiso 1 1 calc R U . . .
C3 C 0.29896(10) 0.6391(4) 0.65386(15) 0.0273(7) Uani 1 1 d . . . . .
H3 H 0.289100 0.715167 0.675323 0.033 Uiso 1 1 calc R U . . .
C29 C 0.32514(10) -0.2835(4) 0.47715(16) 0.0283(7) Uani 1 1 d . . . . .
H29A H 0.350153 -0.315474 0.459153 0.042 Uiso 1 1 calc R U . . .
H29B H 0.302678 -0.301442 0.448650 0.042 Uiso 1 1 calc R U . . .
H29C H 0.320666 -0.330684 0.515971 0.042 Uiso 1 1 calc R U . . .
C28 C 0.28971(10) -0.0914(4) 0.52276(16) 0.0278(7) Uani 1 1 d . . . . .
H28A H 0.287842 -0.142643 0.561060 0.042 Uiso 1 1 calc R U . . .
H28B H 0.266215 -0.110571 0.496496 0.042 Uiso 1 1 calc R U . . .
H28C H 0.290622 0.005079 0.532130 0.042 Uiso 1 1 calc R U . . .
C31 C 0.28675(10) 0.3631(4) 0.40733(18) 0.0317(8) Uani 1 1 d . . . . .
H31A H 0.287659 0.324001 0.448661 0.048 Uiso 1 1 calc R U . . .
H31B H 0.262573 0.331724 0.385399 0.048 Uiso 1 1 calc R U . . .
H31C H 0.286189 0.461467 0.410369 0.048 Uiso 1 1 calc R U . . .
C14 C 0.44509(11) 0.7753(4) 0.63861(19) 0.0379(9) Uani 1 1 d . . . . .
H14 H 0.448059 0.793429 0.596082 0.045 Uiso 1 1 calc R U . . .
C7 C 0.4423(2) 0.3439(9) 0.5695(4) 0.0175(11) Uani 0.518(11) 1 d D U P A 1
C34 C 0.33399(10) -0.1271(4) 0.25593(15) 0.0287(7) Uani 1 1 d . . . . .
C17 C 0.43781(10) 0.7218(4) 0.76427(19) 0.0364(9) Uani 1 1 d . . . . .
H17 H 0.435681 0.702845 0.806850 0.044 Uiso 1 1 calc R U . . .
C16 C 0.44683(11) 0.8501(4) 0.74441(18) 0.0346(9) Uani 1 1 d . . . . .
C18 C 0.43186(10) 0.6206(4) 0.72061(19) 0.0384(9) Uani 1 1 d . . . . .
H18 H 0.425362 0.532020 0.733560 0.046 Uiso 1 1 calc R U . . .
N5 N 0.52030(19) 0.3932(13) 0.5461(9) 0.030(3) Uani 0.61(3) 1 d D . P A 2
C33 C 0.31892(12) 0.3721(4) 0.30659(17) 0.0350(8) Uani 1 1 d . . . . .
H33A H 0.314753 0.469687 0.307606 0.053 Uiso 1 1 calc R U . . .
H33B H 0.295615 0.328706 0.286916 0.053 Uiso 1 1 calc R U . . .
H33C H 0.343047 0.351765 0.283201 0.053 Uiso 1 1 calc R U . . .
C15 C 0.45043(13) 0.8764(4) 0.6823(2) 0.0438(10) Uani 1 1 d . . . . .
H15 H 0.456672 0.965128 0.669270 0.053 Uiso 1 1 calc R U . . .
C8 C 0.4442(14) 0.125(5) 0.507(2) 0.0395(19) Uani 0.33(9) 1 d . U P A 1
H8A H 0.440190 0.051401 0.536567 0.059 Uiso 0.33(9) 1 calc R U P A 1
H8B H 0.462006 0.093793 0.474589 0.059 Uiso 0.33(9) 1 calc R U P A 1
H8C H 0.418313 0.151327 0.489039 0.059 Uiso 0.33(9) 1 calc R U P A 1
C36 C 0.29563(12) -0.2111(5) 0.24953(19) 0.0445(10) Uani 1 1 d . . . . .
H36A H 0.272338 -0.151085 0.246429 0.067 Uiso 1 1 calc R U . . .
H36B H 0.293044 -0.269262 0.285602 0.067 Uiso 1 1 calc R U . . .
H36C H 0.296940 -0.266764 0.212454 0.067 Uiso 1 1 calc R U . . .
C11 C 0.4604(2) 0.4492(8) 0.5979(4) 0.0174(11) Uani 0.518(11) 1 d D U P A 1
C12 C 0.5023(3) 0.2759(13) 0.5234(7) 0.027(3) Uani 0.61(3) 1 d D . P A 2
C19 C 0.44604(14) 0.9341(4) 0.84739(19) 0.0461(11) Uani 1 1 d . . . . .
H19A H 0.417986 0.908665 0.853595 0.069 Uiso 1 1 calc R U . . .
H19B H 0.451981 1.017312 0.869981 0.069 Uiso 1 1 calc R U . . .
H19C H 0.463695 0.862031 0.862473 0.069 Uiso 1 1 calc R U . . .
C10 C 0.5019(3) 0.4993(14) 0.5784(8) 0.029(3) Uani 0.61(3) 1 d D . P A 2
C35 C 0.3372(2) -0.0372(5) 0.20042(19) 0.0675(16) Uani 1 1 d . . . . .
H35A H 0.339479 -0.092705 0.163426 0.101 Uiso 1 1 calc R U . . .
H35B H 0.361086 0.019906 0.204866 0.101 Uiso 1 1 calc R U . . .
H35C H 0.313245 0.019527 0.196910 0.101 Uiso 1 1 calc R U . . .
C37 C 0.36969(14) -0.2239(6) 0.2563(2) 0.0654(16) Uani 1 1 d . . . . .
H37A H 0.367716 -0.285385 0.291330 0.098 Uiso 1 1 calc R U . . .
H37B H 0.394723 -0.172434 0.259824 0.098 Uiso 1 1 calc R U . . .
H37C H 0.369514 -0.275844 0.218055 0.098 Uiso 1 1 calc R U . . .
C9 C 0.5646(2) 0.3974(14) 0.5441(9) 0.033(3) Uani 0.61(3) 1 d D . P A 2
H9A H 0.575907 0.333652 0.574143 0.050 Uiso 0.61(3) 1 calc R U P A 2
H9B H 0.574004 0.488481 0.554013 0.050 Uiso 0.61(3) 1 calc R U P A 2
H9C H 0.573397 0.372754 0.502874 0.050 Uiso 0.61(3) 1 calc R U P A 2
C12A C 0.5058(4) 0.2469(14) 0.5423(9) 0.019(3) Uani 0.39(3) 1 d D . P A 1
N5A N 0.5228(3) 0.3592(13) 0.5714(8) 0.016(3) Uani 0.39(3) 1 d D . P A 1
C10A C 0.5028(4) 0.4666(15) 0.6004(8) 0.015(3) Uani 0.39(3) 1 d D . P A 1
C9A C 0.5670(3) 0.3618(15) 0.5711(10) 0.025(3) Uani 0.39(3) 1 d D . P A 1
H9AA H 0.577505 0.287786 0.596451 0.038 Uiso 0.39(3) 1 calc R U P A 1
H9AB H 0.576566 0.447745 0.587864 0.038 Uiso 0.39(3) 1 calc R U P A 1
H9AC H 0.576230 0.351464 0.528928 0.038 Uiso 0.39(3) 1 calc R U P A 1
O2A O 0.5258(5) 0.1593(16) 0.5190(8) 0.024(3) Uani 0.39(3) 1 d D . P A 1
O3A O 0.5223(4) 0.563(4) 0.621(2) 0.027(5) Uani 0.46(11) 1 d . . P A 1
C38 C 0.4975(4) 0.2548(12) 0.6587(6) 0.044(2) Uani 0.5 1 d D U P B -1
H38A H 0.497677 0.335052 0.632559 0.067 Uiso 0.5 1 calc R U P B -1
H38B H 0.494706 0.174277 0.632984 0.067 Uiso 0.5 1 calc R U P B -1
H38C H 0.522669 0.249903 0.682534 0.067 Uiso 0.5 1 calc R U P B -1
O5 O 0.47878(17) 0.2773(8) 0.7514(3) 0.070(2) Uani 0.5 1 d . U P B -1
C39 C 0.4613(3) 0.2630(8) 0.7037(4) 0.0434(18) Uani 0.5 1 d D U P B -1
H39A H 0.443647 0.340727 0.694123 0.052 Uiso 0.5 1 calc R U P B -1
H39B H 0.445175 0.179247 0.703000 0.052 Uiso 0.5 1 calc R U P B -1
C40 C 0.4690(3) 0.2756(9) 0.8049(4) 0.0467(18) Uani 0.5 1 d D U P B -1
H40A H 0.446718 0.211703 0.811982 0.056 Uiso 0.5 1 calc R U P B -1
H40B H 0.461287 0.366214 0.819598 0.056 Uiso 0.5 1 calc R U P B -1
C1A C 0.5093(4) 0.2262(13) 0.8355(7) 0.048(2) Uani 0.5 1 d D U P B -1
H1AA H 0.513972 0.131880 0.824507 0.072 Uiso 0.5 1 calc R U P B -1
H1AB H 0.507695 0.234339 0.880239 0.072 Uiso 0.5 1 calc R U P B -1
H1AC H 0.531558 0.281509 0.820827 0.072 Uiso 0.5 1 calc R U P B -1
C11A C 0.4589(2) 0.4816(10) 0.5782(4) 0.0175(11) Uani 0.482(11) 1 d D U P A 2
C7A C 0.4403(3) 0.3722(10) 0.5521(4) 0.0175(11) Uani 0.482(11) 1 d D U P A 2
N4A N 0.4610(4) 0.2750(11) 0.5220(5) 0.020(2) Uani 0.482(11) 1 d D . P A 2
C8A C 0.4406(7) 0.146(2) 0.5071(11) 0.0395(19) Uani 0.67(9) 1 d . U P A 2
H8AA H 0.420916 0.160455 0.473732 0.059 Uiso 0.67(9) 1 calc R U P A 2
H8AB H 0.426847 0.112727 0.543506 0.059 Uiso 0.67(9) 1 calc R U P A 2
H8AC H 0.460481 0.079544 0.494160 0.059 Uiso 0.67(9) 1 calc R U P A 2

loop_
_atom_site_aniso_label
_atom_site_aniso_U_11
_atom_site_aniso_U_22
_atom_site_aniso_U_33
_atom_site_aniso_U_23
_atom_site_aniso_U_13
_atom_site_aniso_U_12
Ni1 0.0221(3) 0.0290(3) 0.0255(3) -0.0082(2) 0.0002(2) -0.0066(2)
O1 0.0277(12) 0.0274(13) 0.0249(11) -0.0084(10) 0.0008(9) -0.0050(10)
N1 0.0177(12) 0.0296(15) 0.0199(13) 0.0014(11) -0.0014(10) -0.0036(11)
O4 0.0614(18) 0.0261(14) 0.0432(15) -0.0192(12) -0.0176(14) 0.0080(13)
N2 0.0164(13) 0.0376(17) 0.0343(16) -0.0183(13) 0.0036(11) -0.0042(12)
O2 0.021(3) 0.028(5) 0.045(5) -0.012(4) 0.008(4) 0.001(3)
O3 0.018(3) 0.028(6) 0.052(13) -0.013(8) -0.004(4) -0.003(3)
N3 0.0136(13) 0.0417(19) 0.0537(19) -0.0325(16) 0.0035(12) -0.0046(12)
N4 0.017(3) 0.014(4) 0.024(5) -0.005(3) 0.005(4) -0.002(3)
C5 0.0146(14) 0.0288(17) 0.0213(15) -0.0034(13) 0.0007(11) -0.0026(12)
C25 0.0116(13) 0.0239(16) 0.0244(15) -0.0023(13) -0.0005(11) -0.0034(12)
C21 0.0152(14) 0.0185(15) 0.0285(16) -0.0021(13) 0.0005(12) -0.0027(12)
C24 0.0146(14) 0.0215(16) 0.0279(16) -0.0054(13) 0.0009(12) -0.0024(12)
C20 0.0136(13) 0.0243(16) 0.0225(15) -0.0080(13) 0.0008(11) -0.0035(12)
C6 0.0159(15) 0.0331(19) 0.0315(17) -0.0152(15) 0.0016(13) -0.0038(13)
C27 0.0182(15) 0.0262(17) 0.0253(16) 0.0004(13) 0.0000(12) -0.0010(13)
C23 0.0165(14) 0.0269(17) 0.0247(16) -0.0059(13) 0.0016(12) -0.0028(13)
C1 0.0176(15) 0.0310(18) 0.0251(16) 0.0028(14) -0.0023(12) -0.0057(13)
C22 0.0189(15) 0.0277(17) 0.0211(15) -0.0010(13) -0.0007(12) -0.0044(13)
C4 0.0220(16) 0.0305(18) 0.0253(16) -0.0092(14) -0.0003(13) 0.0005(14)
C32 0.0230(16) 0.0209(16) 0.0303(17) -0.0025(13) -0.0019(13) -0.0024(13)
C26 0.0231(16) 0.0294(18) 0.0285(17) 0.0011(14) -0.0025(13) -0.0018(14)
C2 0.0184(15) 0.0355(19) 0.0279(17) 0.0026(15) 0.0007(13) 0.0017(14)
C13 0.0133(15) 0.035(2) 0.048(2) -0.0283(17) -0.0018(14) 0.0003(13)
C30 0.0249(17) 0.0250(18) 0.0361(19) -0.0034(15) 0.0033(14) -0.0051(14)
C3 0.0239(16) 0.0339(19) 0.0243(16) -0.0048(14) 0.0026(13) 0.0056(14)
C29 0.0245(16) 0.0274(18) 0.0329(18) 0.0031(15) -0.0019(14) -0.0033(14)
C28 0.0211(16) 0.0324(19) 0.0299(17) 0.0016(15) 0.0021(13) -0.0025(14)
C31 0.0227(16) 0.0254(18) 0.047(2) -0.0041(16) 0.0012(15) -0.0003(14)
C14 0.0326(19) 0.038(2) 0.042(2) -0.0206(18) -0.0130(16) 0.0130(17)
C7 0.0172(14) 0.021(3) 0.014(3) 0.000(2) 0.001(2) -0.0008(17)
C34 0.0262(17) 0.0338(19) 0.0263(17) -0.0105(15) 0.0037(13) -0.0037(15)
C17 0.0237(17) 0.041(2) 0.045(2) -0.0198(18) 0.0017(15) 0.0003(16)
C16 0.0307(18) 0.0293(19) 0.043(2) -0.0193(16) -0.0144(16) 0.0098(15)
C18 0.0225(17) 0.037(2) 0.056(2) -0.0228(19) 0.0098(16) -0.0056(15)
N5 0.013(2) 0.036(4) 0.041(7) -0.015(5) 0.007(3) -0.003(2)
C33 0.036(2) 0.0286(19) 0.040(2) 0.0034(16) -0.0037(16) -0.0017(16)
C15 0.055(3) 0.026(2) 0.049(2) -0.0144(18) -0.021(2) 0.0135(18)
C8 0.024(4) 0.032(5) 0.062(2) -0.033(4) 0.007(2) -0.003(3)
C36 0.035(2) 0.059(3) 0.039(2) -0.021(2) 0.0000(17) -0.0136(19)
C11 0.0171(14) 0.021(3) 0.014(3) -0.001(2) 0.001(2) -0.0008(17)
C12 0.021(4) 0.028(5) 0.031(6) -0.011(4) 0.001(4) 0.002(3)
C19 0.053(3) 0.043(2) 0.042(2) -0.023(2) -0.0155(19) 0.009(2)
C10 0.022(3) 0.032(5) 0.032(6) -0.009(5) 0.006(4) -0.008(3)
C35 0.125(5) 0.051(3) 0.028(2) -0.010(2) 0.017(3) -0.024(3)
C37 0.042(2) 0.096(4) 0.059(3) -0.049(3) -0.003(2) 0.019(3)
C9 0.016(3) 0.035(5) 0.049(7) -0.012(5) 0.007(3) -0.002(3)
C12A 0.016(5) 0.020(6) 0.020(7) 0.006(5) -0.002(4) 0.003(4)
N5A 0.015(4) 0.023(5) 0.011(6) 0.005(4) -0.002(3) 0.002(3)
C10A 0.018(4) 0.020(6) 0.009(6) 0.005(4) 0.006(4) 0.003(4)
C9A 0.014(4) 0.030(6) 0.032(8) 0.007(6) 0.004(4) 0.002(4)
O2A 0.020(4) 0.019(5) 0.032(6) -0.001(4) 0.003(5) 0.008(4)
O3A 0.015(3) 0.027(7) 0.039(11) -0.008(7) -0.004(4) -0.002(3)
C38 0.052(5) 0.031(4) 0.051(4) 0.010(3) 0.028(4) 0.001(3)
O5 0.033(3) 0.108(5) 0.069(4) 0.071(4) -0.002(3) 0.006(3)
C39 0.051(4) 0.029(4) 0.052(4) 0.009(3) 0.028(3) 0.003(3)
C40 0.041(4) 0.036(4) 0.062(5) -0.002(3) -0.006(3) 0.010(3)
C1A 0.043(4) 0.038(4) 0.063(5) -0.001(4) -0.005(4) 0.011(3)
C11A 0.0171(14) 0.021(3) 0.014(3) 0.000(2) 0.001(2) -0.0006(17)
C7A 0.0172(14) 0.021(3) 0.014(3) 0.000(2) 0.001(2) -0.0007(17)
N4A 0.018(3) 0.018(5) 0.023(5) -0.002(4) 0.002(4) -0.003(3)
C8A 0.024(4) 0.032(5) 0.062(2) -0.033(4) 0.007(2) -0.003(3)

loop_
_atom_type_symbol
_atom_type_description
_atom_type_scat_dispersion_real
_atom_type_scat_dispersion_imag
_atom_type_scat_source
C C 0.0181 0.0091 'International Tables Vol C Tables 4.2.6.8 and 6.1.1.4'
H H 0.0000 0.0000 'International Tables Vol C Tables 4.2.6.8 and 6.1.1.4'
N N 0.0311 0.0180 'International Tables Vol C Tables 4.2.6.8 and 6.1.1.4'
Ni Ni -3.0029 0.5091 'International Tables Vol C Tables 4.2.6.8 and 6.1.1.4'
O O 0.0492 0.0322 'International Tables Vol C Tables 4.2.6.8 and 6.1.1.4'

loop_
_exptl_crystal_face_index_h
_exptl_crystal_face_index_k
_exptl_crystal_face_index_l
_exptl_crystal_face_perp_dist
-9 4 -10 0.0440
5 5 -10 0.0364
16 -4 4 0.0200
-4 -5 10 0.0121
-1 5 10 0.0187
-10 -2 -11 0.0247
-12 -5 -4 0.0205
9 0 -13 0.0330
12 0 -12 0.0304
6 -6 3 0.0185
15 3 -8 0.0344
-18 -3 6 0.0119
-19 -3 -1 0.0125
-18 -3 -4 0.0136
15 -2 9 0.0230

loop_
_geom_angle_atom_site_label_1
_geom_angle_atom_site_label_2
_geom_angle_atom_site_label_3
_geom_angle
_geom_angle_site_symmetry_1
_geom_angle_site_symmetry_3
_geom_angle_publ_flag
O1 Ni1 N1 136.76(11) . . ?
O1 Ni1 N2 140.89(11) . . ?
N1 Ni1 N2 82.03(11) . . ?
C20 O1 Ni1 153.1(2) . . ?
C5 N1 Ni1 117.4(2) . . ?
C1 N1 Ni1 125.0(2) . . ?
C1 N1 C5 117.3(3) . . ?
C16 O4 H4 120.8 . . ?
C16 O4 C19 118.3(3) . . ?
C19 O4 H4 120.8 . . ?
C6 N2 Ni1 112.3(2) . . ?
C6 N2 C7 104.9(4) . . ?
C6 N2 C7A 103.8(5) . . ?
C7 N2 Ni1 142.7(4) . . ?
C7A N2 Ni1 139.9(4) . . ?
C6 N3 C13 127.5(3) . . ?
C6 N3 C11 105.0(4) . . ?
C6 N3 C11A 106.2(4) . . ?
C11 N3 C13 123.6(4) . . ?
C11A N3 C13 126.3(4) . . ?
C7 N4 C8 125.2(19) . . ?
C7 N4 C12A 118.4(10) . . ?
C12A N4 C8 116.3(18) . . ?
N1 C5 C6 110.3(3) . . ?
N1 C5 C4 122.6(3) . . ?
C4 C5 C6 127.0(3) . . ?
C24 C25 C20 118.7(3) . . ?
C24 C25 C27 120.6(3) . . ?
C20 C25 C27 120.7(3) . . ?
C20 C21 C32 121.8(3) . . ?
C22 C21 C20 118.3(3) . . ?
C22 C21 C32 119.9(3) . . ?
C25 C24 H24 118.4 . . ?
C25 C24 C23 123.3(3) . . ?
C23 C24 H24 118.4 . . ?
O1 C20 C25 118.6(3) . . ?
O1 C20 C21 122.0(3) . . ?
C21 C20 C25 119.4(3) . . ?
N2 C6 N3 112.1(3) . . ?
N2 C6 C5 117.6(3) . . ?
N3 C6 C5 130.3(3) . . ?
C26 C27 C25 110.7(3) . . ?
C26 C27 C28 109.8(3) . . ?
C29 C27 C25 112.1(3) . . ?
C29 C27 C26 107.8(3) . . ?
C29 C27 C28 106.7(3) . . ?
C28 C27 C25 109.6(3) . . ?
C24 C23 C34 120.3(3) . . ?
C22 C23 C24 116.6(3) . . ?
C22 C23 C34 123.0(3) . . ?
N1 C1 H1 118.5 . . ?
N1 C1 C2 123.1(3) . . ?
C2 C1 H1 118.5 . . ?
C21 C22 H22 118.3 . . ?
C23 C22 C21 123.4(3) . . ?
C23 C22 H22 118.3 . . ?
C5 C4 H4A 120.8 . . ?
C5 C4 C3 118.5(3) . . ?
C3 C4 H4A 120.8 . . ?
C30 C32 C21 110.9(3) . . ?
C30 C32 C31 110.5(3) . . ?
C31 C32 C21 110.4(3) . . ?
C33 C32 C21 112.0(3) . . ?
C33 C32 C30 106.1(3) . . ?
C33 C32 C31 106.7(3) . . ?
C27 C26 H26A 109.5 . . ?
C27 C26 H26B 109.5 . . ?
C27 C26 H26C 109.5 . . ?
H26A C26 H26B 109.5 . . ?
H26A C26 H26C 109.5 . . ?
H26B C26 H26C 109.5 . . ?
C1 C2 H2 120.5 . . ?
C1 C2 C3 119.1(3) . . ?
C3 C2 H2 120.5 . . ?
C14 C13 N3 120.3(4) . . ?
C18 C13 N3 118.5(4) . . ?
C18 C13 C14 121.2(3) . . ?
C32 C30 H30A 109.5 . . ?
C32 C30 H30B 109.5 . . ?
C32 C30 H30C 109.5 . . ?
H30A C30 H30B 109.5 . . ?
H30A C30 H30C 109.5 . . ?
H30B C30 H30C 109.5 . . ?
C4 C3 H3 120.3 . . ?
C2 C3 C4 119.5(3) . . ?
C2 C3 H3 120.3 . . ?
C27 C29 H29A 109.5 . . ?
C27 C29 H29B 109.5 . . ?
C27 C29 H29C 109.5 . . ?
H29A C29 H29B 109.5 . . ?
H29A C29 H29C 109.5 . . ?
H29B C29 H29C 109.5 . . ?
C27 C28 H28A 109.5 . . ?
C27 C28 H28B 109.5 . . ?
C27 C28 H28C 109.5 . . ?
H28A C28 H28B 109.5 . . ?
H28A C28 H28C 109.5 . . ?
H28B C28 H28C 109.5 . . ?
C32 C31 H31A 109.5 . . ?
C32 C31 H31B 109.5 . . ?
C32 C31 H31C 109.5 . . ?
H31A C31 H31B 109.5 . . ?
H31A C31 H31C 109.5 . . ?
H31B C31 H31C 109.5 . . ?
C13 C14 H14 121.0 . . ?
C13 C14 C15 118.0(4) . . ?
C15 C14 H14 121.0 . . ?
N4 C7 N2 126.2(8) . . ?
C11 C7 N2 110.0(6) . . ?
C11 C7 N4 123.3(8) . . ?
C36 C34 C23 109.3(3) . . ?
C35 C34 C23 112.8(3) . . ?
C35 C34 C36 108.7(4) . . ?
C35 C34 C37 108.1(4) . . ?
C37 C34 C23 110.0(3) . . ?
C37 C34 C36 107.8(4) . . ?
C16 C17 H17 120.6 . . ?
C16 C17 C18 118.8(4) . . ?
C18 C17 H17 120.6 . . ?
O4 C16 C17 123.0(4) . . ?
O4 C16 C15 116.8(4) . . ?
C17 C16 C15 120.2(3) . . ?
C13 C18 C17 120.6(4) . . ?
C13 C18 H18 119.7 . . ?
C17 C18 H18 119.7 . . ?
C12 N5 C10 127.7(6) . . ?
C12 N5 C9 115.8(6) . . ?
C10 N5 C9 115.8(6) . . ?
C32 C33 H33A 109.5 . . ?
C32 C33 H33B 109.5 . . ?
C32 C33 H33C 109.5 . . ?
H33A C33 H33B 109.5 . . ?
H33A C33 H33C 109.5 . . ?
H33B C33 H33C 109.5 . . ?
C14 C15 H15 119.4 . . ?
C16 C15 C14 121.3(4) . . ?
C16 C15 H15 119.4 . . ?
N4 C8 H8A 109.5 . . ?
N4 C8 H8B 109.5 . . ?
N4 C8 H8C 109.5 . . ?
H8A C8 H8B 109.5 . . ?
H8A C8 H8C 109.5 . . ?
H8B C8 H8C 109.5 . . ?
C34 C36 H36A 109.5 . . ?
C34 C36 H36B 109.5 . . ?
C34 C36 H36C 109.5 . . ?
H36A C36 H36B 109.5 . . ?
H36A C36 H36C 109.5 . . ?
H36B C36 H36C 109.5 . . ?
C7 C11 N3 106.9(5) . . ?
C7 C11 C10A 123.1(7) . . ?
C10A C11 N3 129.6(7) . . ?
O2 C12 N5 120.1(9) . . ?
O2 C12 N4A 123.6(9) . . ?
N4A C12 N5 115.9(8) . . ?
O4 C19 H19A 109.5 . . ?
O4 C19 H19B 109.5 . . ?
O4 C19 H19C 109.5 . . ?
H19A C19 H19B 109.5 . . ?
H19A C19 H19C 109.5 . . ?
H19B C19 H19C 109.5 . . ?
O3 C10 N5 123.2(8) . . ?
O3 C10 C11A 126.3(9) . . ?
N5 C10 C11A 110.3(7) . . ?
C34 C35 H35A 109.5 . . ?
C34 C35 H35B 109.5 . . ?
C34 C35 H35C 109.5 . . ?
H35A C35 H35B 109.5 . . ?
H35A C35 H35C 109.5 . . ?
H35B C35 H35C 109.5 . . ?
C34 C37 H37A 109.5 . . ?
C34 C37 H37B 109.5 . . ?
C34 C37 H37C 109.5 . . ?
H37A C37 H37B 109.5 . . ?
H37A C37 H37C 109.5 . . ?
H37B C37 H37C 109.5 . . ?
N5 C9 H9A 109.5 . . ?
N5 C9 H9B 109.5 . . ?
N5 C9 H9C 109.5 . . ?
H9A C9 H9B 109.5 . . ?
H9A C9 H9C 109.5 . . ?
H9B C9 H9C 109.5 . . ?
N5A C12A N4 115.6(10) . . ?
O2A C12A N4 121.6(13) . . ?
O2A C12A N5A 122.7(14) . . ?
C12A N5A C10A 128.0(10) . . ?
C12A N5A C9A 114.2(9) . . ?
C10A N5A C9A 117.9(9) . . ?
N5A C10A C11 111.5(10) . . ?
O3A C10A C11 128.3(11) . . ?
O3A C10A N5A 120.1(12) . . ?
N5A C9A H9AA 109.5 . . ?
N5A C9A H9AB 109.5 . . ?
N5A C9A H9AC 109.5 . . ?
H9AA C9A H9AB 109.5 . . ?
H9AA C9A H9AC 109.5 . . ?
H9AB C9A H9AC 109.5 . . ?
H38A C38 H38B 109.5 . . ?
H38A C38 H38C 109.5 . . ?
H38B C38 H38C 109.5 . . ?
C39 C38 H38A 109.5 . . ?
C39 C38 H38B 109.5 . . ?
C39 C38 H38C 109.5 . . ?
C39 O5 C40 134.3(8) . . ?
C38 C39 H39A 111.7 . . ?
C38 C39 H39B 111.7 . . ?
O5 C39 C38 100.4(9) . . ?
O5 C39 H39A 111.7 . . ?
O5 C39 H39B 111.7 . . ?
H39A C39 H39B 109.5 . . ?
O5 C40 H40A 111.8 . . ?
O5 C40 H40B 111.8 . . ?
O5 C40 C1A 99.6(8) . . ?
H40A C40 H40B 109.6 . . ?
C1A C40 H40A 111.8 . . ?
C1A C40 H40B 111.8 . . ?
C40 C1A H1AA 109.5 . . ?
C40 C1A H1AB 109.5 . . ?
C40 C1A H1AC 109.5 . . ?
H1AA C1A H1AB 109.5 . . ?
H1AA C1A H1AC 109.5 . . ?
H1AB C1A H1AC 109.5 . . ?
N3 C11A C10 130.6(7) . . ?
C7A C11A N3 104.4(6) . . ?
C7A C11A C10 122.7(6) . . ?
N2 C7A C11A 112.3(6) . . ?
N4A C7A N2 124.7(9) . . ?
N4A C7A C11A 122.2(8) . . ?
C12 N4A C8A 117.8(12) . . ?
C7A N4A C12 120.0(11) . . ?
C7A N4A C8A 118.8(14) . . ?
N4A C8A H8AA 109.5 . . ?
N4A C8A H8AB 109.5 . . ?
N4A C8A H8AC 109.5 . . ?
H8AA C8A H8AB 109.5 . . ?
H8AA C8A H8AC 109.5 . . ?
H8AB C8A H8AC 109.5 . . ?

loop_
_geom_bond_atom_site_label_1
_geom_bond_atom_site_label_2
_geom_bond_distance
_geom_bond_site_symmetry_2
_geom_bond_publ_flag
Ni1 O1 1.813(2) . ?
Ni1 N1 1.928(3) . ?
Ni1 N2 1.976(3) . ?
O1 C20 1.331(4) . ?
N1 C5 1.366(4) . ?
N1 C1 1.350(4) . ?
O4 H4 0.9500 . ?
O4 C16 1.355(4) . ?
O4 C19 1.431(5) . ?
N2 C6 1.349(4) . ?
N2 C7 1.392(8) . ?
N2 C7A 1.368(9) . ?
O2 C12 1.219(9) . ?
O3 C10 1.211(13) . ?
N3 C6 1.357(4) . ?
N3 C13 1.444(4) . ?
N3 C11 1.426(7) . ?
N3 C11A 1.410(8) . ?
N4 C7 1.381(9) . ?
N4 C8 1.51(5) . ?
N4 C12A 1.422(19) . ?
C5 C6 1.463(4) . ?
C5 C4 1.382(5) . ?
C25 C24 1.392(4) . ?
C25 C20 1.423(5) . ?
C25 C27 1.542(4) . ?
C21 C20 1.423(4) . ?
C21 C22 1.401(4) . ?
C21 C32 1.541(4) . ?
C24 H24 0.9500 . ?
C24 C23 1.397(5) . ?
C27 C26 1.538(4) . ?
C27 C29 1.529(5) . ?
C27 C28 1.540(4) . ?
C23 C22 1.396(5) . ?
C23 C34 1.535(4) . ?
C1 H1 0.9500 . ?
C1 C2 1.373(5) . ?
C22 H22 0.9500 . ?
C4 H4A 0.9500 . ?
C4 C3 1.389(5) . ?
C32 C30 1.530(4) . ?
C32 C31 1.538(5) . ?
C32 C33 1.527(5) . ?
C26 H26A 0.9800 . ?
C26 H26B 0.9800 . ?
C26 H26C 0.9800 . ?
C2 H2 0.9500 . ?
C2 C3 1.379(5) . ?
C13 C14 1.382(6) . ?
C13 C18 1.376(6) . ?
C30 H30A 0.9800 . ?
C30 H30B 0.9800 . ?
C30 H30C 0.9800 . ?
C3 H3 0.9500 . ?
C29 H29A 0.9800 . ?
C29 H29B 0.9800 . ?
C29 H29C 0.9800 . ?
C28 H28A 0.9800 . ?
C28 H28B 0.9800 . ?
C28 H28C 0.9800 . ?
C31 H31A 0.9800 . ?
C31 H31B 0.9800 . ?
C31 H31C 0.9800 . ?
C14 H14 0.9500 . ?
C14 C15 1.393(5) . ?
C7 C11 1.352(8) . ?
C34 C36 1.531(5) . ?
C34 C35 1.508(6) . ?
C34 C37 1.530(6) . ?
C17 H17 0.9500 . ?
C17 C16 1.381(6) . ?
C17 C18 1.396(5) . ?
C16 C15 1.384(6) . ?
C18 H18 0.9500 . ?
N5 C12 1.398(8) . ?
N5 C10 1.413(8) . ?
N5 C9 1.480(7) . ?
C33 H33A 0.9800 . ?
C33 H33B 0.9800 . ?
C33 H33C 0.9800 . ?
C15 H15 0.9500 . ?
C8 H8A 0.9800 . ?
C8 H8B 0.9800 . ?
C8 H8C 0.9800 . ?
C36 H36A 0.9800 . ?
C36 H36B 0.9800 . ?
C36 H36C 0.9800 . ?
C11 C10A 1.425(15) . ?
C12 N4A 1.374(17) . ?
C19 H19A 0.9800 . ?
C19 H19B 0.9800 . ?
C19 H19C 0.9800 . ?
C10 C11A 1.445(12) . ?
C35 H35A 0.9800 . ?
C35 H35B 0.9800 . ?
C35 H35C 0.9800 . ?
C37 H37A 0.9800 . ?
C37 H37B 0.9800 . ?
C37 H37C 0.9800 . ?
C9 H9A 0.9800 . ?
C9 H9B 0.9800 . ?
C9 H9C 0.9800 . ?
C12A N5A 1.398(11) . ?
C12A O2A 1.214(12) . ?
N5A C10A 1.411(11) . ?
N5A C9A 1.473(10) . ?
C10A O3A 1.238(18) . ?
C9A H9AA 0.9800 . ?
C9A H9AB 0.9800 . ?
C9A H9AC 0.9800 . ?
C38 H38A 0.9800 . ?
C38 H38B 0.9800 . ?
C38 H38C 0.9800 . ?
C38 C39 1.569(12) . ?
O5 C39 1.192(11) . ?
O5 C40 1.216(11) . ?
C39 H39A 0.9900 . ?
C39 H39B 0.9900 . ?
C40 H40A 0.9900 . ?
C40 H40B 0.9900 . ?
C40 C1A 1.569(13) . ?
C1A H1AA 0.9800 . ?
C1A H1AB 0.9800 . ?
C1A H1AC 0.9800 . ?
C11A C7A 1.370(8) . ?
C7A N4A 1.363(10) . ?
N4A C8A 1.48(2) . ?
C8A H8AA 0.9800 . ?
C8A H8AB 0.9800 . ?
C8A H8AC 0.9800 . ?

loop_
_geom_torsion_atom_site_label_1
_geom_torsion_atom_site_label_2
_geom_torsion_atom_site_label_3
_geom_torsion_atom_site_label_4
_geom_torsion
_geom_torsion_site_symmetry_1
_geom_torsion_site_symmetry_2
_geom_torsion_site_symmetry_3
_geom_torsion_site_symmetry_4
_geom_torsion_publ_flag
Ni1 O1 C20 C25 132.8(4) . . . . ?
Ni1 O1 C20 C21 -49.3(6) . . . . ?
Ni1 N1 C5 C6 -4.5(4) . . . . ?
Ni1 N1 C5 C4 173.0(3) . . . . ?
Ni1 N1 C1 C2 -173.5(2) . . . . ?
Ni1 N2 C6 N3 -172.1(3) . . . . ?
Ni1 N2 C6 C5 5.3(4) . . . . ?
Ni1 N2 C7 N4 5.6(13) . . . . ?
Ni1 N2 C7 C11 177.6(5) . . . . ?
Ni1 N2 C7A C11A 157.6(5) . . . . ?
Ni1 N2 C7A N4A -32.4(12) . . . . ?
N1 Ni1 O1 C20 127.9(5) . . . . ?
N1 C5 C6 N2 -0.7(4) . . . . ?
N1 C5 C6 N3 176.0(4) . . . . ?
N1 C5 C4 C3 0.5(5) . . . . ?
N1 C1 C2 C3 1.4(5) . . . . ?
O4 C16 C15 C14 -179.9(3) . . . . ?
N2 Ni1 O1 C20 -42.9(6) . . . . ?
N2 C7 C11 N3 0.0(7) . . . . ?
N2 C7 C11 C10A -172.8(12) . . . . ?
N2 C7A N4A C12 -161.2(13) . . . . ?
N2 C7A N4A C8A -2.5(16) . . . . ?
O2 C12 N4A C7A 175.3(9) . . . . ?
O2 C12 N4A C8A 16(2) . . . . ?
O3 C10 C11A N3 -23(5) . . . . ?
O3 C10 C11A C7A 177(4) . . . . ?
N3 C13 C14 C15 179.9(3) . . . . ?
N3 C13 C18 C17 179.3(3) . . . . ?
N3 C11 C10A N5A -172.8(9) . . . . ?
N3 C11 C10A O3A 3(4) . . . . ?
N3 C11A C7A N2 3.1(7) . . . . ?
N3 C11A C7A N4A -167.2(8) . . . . ?
N4 C7 C11 N3 172.3(7) . . . . ?
N4 C7 C11 C10A -0.5(14) . . . . ?
N4 C12A N5A C10A 2.5(17) . . . . ?
N4 C12A N5A C9A -177.9(11) . . . . ?
C5 N1 C1 C2 -0.2(5) . . . . ?
C5 C4 C3 C2 0.7(5) . . . . ?
C25 C24 C23 C22 -1.2(4) . . . . ?
C25 C24 C23 C34 -177.8(3) . . . . ?
C24 C25 C20 O1 -175.8(3) . . . . ?
C24 C25 C20 C21 6.2(4) . . . . ?
C24 C25 C27 C26 117.1(3) . . . . ?
C24 C25 C27 C29 -3.2(4) . . . . ?
C24 C25 C27 C28 -121.6(3) . . . . ?
C24 C23 C22 C21 2.2(5) . . . . ?
C24 C23 C34 C36 63.7(4) . . . . ?
C24 C23 C34 C35 -175.2(4) . . . . ?
C24 C23 C34 C37 -54.5(4) . . . . ?
C20 C25 C24 C23 -2.9(4) . . . . ?
C20 C25 C27 C26 -65.0(4) . . . . ?
C20 C25 C27 C29 174.6(3) . . . . ?
C20 C25 C27 C28 56.3(4) . . . . ?
C20 C21 C22 C23 1.1(5) . . . . ?
C20 C21 C32 C30 66.1(4) . . . . ?
C20 C21 C32 C31 -56.7(4) . . . . ?
C20 C21 C32 C33 -175.5(3) . . . . ?
C6 N2 C7 N4 -178.2(7) . . . . ?
C6 N2 C7 C11 -6.1(6) . . . . ?
C6 N2 C7A C11A 3.9(7) . . . . ?
C6 N2 C7A N4A 173.9(7) . . . . ?
C6 N3 C13 C14 -112.8(4) . . . . ?
C6 N3 C13 C18 68.4(5) . . . . ?
C6 N3 C11 C7 6.1(6) . . . . ?
C6 N3 C11 C10A 178.3(12) . . . . ?
C6 N3 C11A C10 -171.4(13) . . . . ?
C6 N3 C11A C7A -8.9(6) . . . . ?
C6 C5 C4 C3 177.6(3) . . . . ?
C27 C25 C24 C23 174.9(3) . . . . ?
C27 C25 C20 O1 6.3(4) . . . . ?
C27 C25 C20 C21 -171.6(3) . . . . ?
C1 N1 C5 C6 -178.2(3) . . . . ?
C1 N1 C5 C4 -0.7(5) . . . . ?
C1 C2 C3 C4 -1.6(5) . . . . ?
C22 C21 C20 O1 176.8(3) . . . . ?
C22 C21 C20 C25 -5.4(4) . . . . ?
C22 C21 C32 C30 -114.2(3) . . . . ?
C22 C21 C32 C31 122.9(3) . . . . ?
C22 C21 C32 C33 4.2(4) . . . . ?
C22 C23 C34 C36 -112.6(4) . . . . ?
C22 C23 C34 C35 8.5(5) . . . . ?
C22 C23 C34 C37 129.2(4) . . . . ?
C4 C5 C6 N2 -178.1(3) . . . . ?
C4 C5 C6 N3 -1.3(6) . . . . ?
C32 C21 C20 O1 -3.5(4) . . . . ?
C32 C21 C20 C25 174.3(3) . . . . ?
C32 C21 C22 C23 -178.6(3) . . . . ?
C13 N3 C6 N2 -168.6(4) . . . . ?
C13 N3 C6 C5 14.5(7) . . . . ?
C13 N3 C11 C7 165.3(5) . . . . ?
C13 N3 C11 C10A -22.5(15) . . . . ?
C13 N3 C11A C10 9.4(17) . . . . ?
C13 N3 C11A C7A 171.9(5) . . . . ?
C13 C14 C15 C16 1.1(6) . . . . ?
C14 C13 C18 C17 0.5(5) . . . . ?
C7 N2 C6 N3 10.4(6) . . . . ?
C7 N2 C6 C5 -172.2(5) . . . . ?
C7 N4 C12A N5A -4.6(15) . . . . ?
C7 N4 C12A O2A 177.4(10) . . . . ?
C7 C11 C10A N5A -1.7(14) . . . . ?
C7 C11 C10A O3A 174(4) . . . . ?
C34 C23 C22 C21 178.6(3) . . . . ?
C17 C16 C15 C14 0.0(6) . . . . ?
C16 C17 C18 C13 0.7(5) . . . . ?
C18 C13 C14 C15 -1.4(5) . . . . ?
C18 C17 C16 O4 179.1(3) . . . . ?
C18 C17 C16 C15 -0.9(5) . . . . ?
N5 C12 N4A C7A -12.1(14) . . . . ?
N5 C12 N4A C8A -171.1(13) . . . . ?
N5 C10 C11A N3 162.4(10) . . . . ?
N5 C10 C11A C7A 2.7(13) . . . . ?
C8 N4 C7 N2 -9(3) . . . . ?
C8 N4 C7 C11 -180(3) . . . . ?
C8 N4 C12A N5A 179(2) . . . . ?
C8 N4 C12A O2A 1(3) . . . . ?
C11 N3 C6 N2 -10.4(6) . . . . ?
C11 N3 C6 C5 172.7(5) . . . . ?
C11 N3 C13 C14 92.7(6) . . . . ?
C11 N3 C13 C18 -86.1(6) . . . . ?
C12 N5 C10 O3 177(4) . . . . ?
C12 N5 C10 C11A -8.3(14) . . . . ?
C19 O4 C16 C17 -4.7(5) . . . . ?
C19 O4 C16 C15 175.3(3) . . . . ?
C10 N5 C12 O2 -173.9(9) . . . . ?
C10 N5 C12 N4A 13.3(15) . . . . ?
C10 C11A C7A N2 167.4(13) . . . . ?
C10 C11A C7A N4A -2.9(15) . . . . ?
C9 N5 C12 O2 -3.6(13) . . . . ?
C9 N5 C12 N4A -176.5(11) . . . . ?
C9 N5 C10 O3 7(4) . . . . ?
C9 N5 C10 C11A -178.5(11) . . . . ?
C12A N4 C7 N2 174.9(12) . . . . ?
C12A N4 C7 C11 3.8(14) . . . . ?
C12A N5A C10A C11 0.6(15) . . . . ?
C12A N5A C10A O3A -176(3) . . . . ?
C9A N5A C10A C11 -179.0(10) . . . . ?
C9A N5A C10A O3A 5(3) . . . . ?
O2A C12A N5A C10A -179.5(11) . . . . ?
O2A C12A N5A C9A 0.1(16) . . . . ?
C39 O5 C40 C1A 151.3(12) . . . . ?
C40 O5 C39 C38 -170.4(11) . . . . ?
C11A N3 C6 N2 12.2(6) . . . . ?
C11A N3 C6 C5 -164.7(5) . . . . ?
C11A N3 C13 C14 66.2(7) . . . . ?
C11A N3 C13 C18 -112.6(6) . . . . ?
C11A C7A N4A C12 7.9(15) . . . . ?
C11A C7A N4A C8A 166.6(12) . . . . ?
C7A N2 C6 N3 -10.0(6) . . . . ?
C7A N2 C6 C5 167.3(5) . . . . ?
